data_2236482
loop_
_publ_author_name
'Kim, Jun Hee'
'Yoon, Il'
'Sim, Wonbo'
'Lee, Jai Young'

_publ_section_title
;
 2,9,12,15,18,25,27,34,37,40,43,50-Dodecaoxa-56-azaheptacyclo[24.24.5.1^51,55^.0^3,8^.0^19,24^.0^28,33^.0^44,49^]hexapentaconta-3,5,7,19(24),20,22,28(33),29,31,44,46,48,51,53,55-pentadecaene
;
_journal_coeditor_code LX2264
_journal_issue 10
_journal_name_full 'Acta Crystallographica Section E'
_journal_page_first o2913
_journal_paper_doi 10.1107/S1600536812038093
_journal_volume 68
_journal_year 2012
_chemical_formula_iupac 'C43 H45 N O12'
_chemical_formula_moiety 'C43 H45 N O12'
_chemical_formula_sum 'C43 H45 N O12'
_chemical_formula_weight 767.80
_chemical_name_systematic
;
2,9,12,15,18,25,27,34,37,40,43,50-Dodecaoxa-56-
azaheptacyclo[24.24.5.1^51,55^.0^3,8^.0^19,24^.0^28,33^.0^44,49^]
hexapentaconta-3,5,7,19(24),20,22,28(33),29,31,44,46,48,51,53,55-pentadecaene
;
_space_group_IT_number 2
_symmetry_cell_setting triclinic
_symmetry_space_group_name_Hall '-P 1'
_symmetry_space_group_name_H-M 'P -1'
_atom_sites_solution_hydrogens difmap
_atom_sites_solution_primary direct
_atom_sites_solution_secondary difmap
_audit_creation_method SHELXTL
_cell_angle_alpha 69.752(2)
_cell_angle_beta 88.372(2)
_cell_angle_gamma 80.402(2)
_cell_formula_units_Z 2
_cell_length_a 8.5266(4)
_cell_length_b 15.2732(7)
_cell_length_c 15.5688(8)
_cell_measurement_reflns_used 9368
_cell_measurement_temperature 296(2)
_cell_measurement_theta_max 27.52
_cell_measurement_theta_min 2.60
_cell_volume 1874.64(16)
_computing_cell_refinement 'SAINT-Plus (Bruker, 2000)'
_computing_data_collection 'APEX2 (Bruker, 2000)'
_computing_data_reduction 'SAINT-Plus (Bruker, 2000)'
_computing_molecular_graphics 'SHELXTL (Sheldrick, 2008)'
_computing_publication_material 'SHELXTL (Sheldrick, 2008)'
_computing_structure_refinement 'SHELXTL (Sheldrick, 2008)'
_computing_structure_solution 'SHELXTL (Sheldrick, 2008)'
_diffrn_ambient_temperature 296(2)
_diffrn_measured_fraction_theta_full 0.997
_diffrn_measured_fraction_theta_max 0.997
_diffrn_measurement_device_type 'Bruker APEXII CCD'
_diffrn_measurement_method '\p and \w scans'
_diffrn_radiation_monochromator graphite
_diffrn_radiation_source 'fine-focus sealed tube'
_diffrn_radiation_type MoK\a
_diffrn_radiation_wavelength 0.71073
_diffrn_reflns_av_R_equivalents 0.0240
_diffrn_reflns_av_sigmaI/netI 0.0179
_diffrn_reflns_limit_h_max 11
_diffrn_reflns_limit_h_min -11
_diffrn_reflns_limit_k_max 19
_diffrn_reflns_limit_k_min -19
_diffrn_reflns_limit_l_max 20
_diffrn_reflns_limit_l_min -20
_diffrn_reflns_number 33651
_diffrn_reflns_theta_full 27.55
_diffrn_reflns_theta_max 27.55
_diffrn_reflns_theta_min 1.39
_diffrn_standards_number 0
_exptl_absorpt_coefficient_mu 0.099
_exptl_absorpt_correction_T_max 0.9877
_exptl_absorpt_correction_T_min 0.9753
_exptl_absorpt_correction_type multi-scan
_exptl_absorpt_process_details '(SADABS; Sheldrick, 1996)'
_exptl_crystal_colour colourless
_exptl_crystal_density_diffrn 1.360
_exptl_crystal_density_method 'not measured'
_exptl_crystal_description block
_exptl_crystal_F_000 812
_exptl_crystal_size_max 0.25
_exptl_crystal_size_mid 0.19
_exptl_crystal_size_min 0.13
_refine_diff_density_max 0.282
_refine_diff_density_min -0.269
_refine_ls_extinction_method none
_refine_ls_goodness_of_fit_ref 1.028
_refine_ls_hydrogen_treatment constr
_refine_ls_matrix_type full
_refine_ls_number_parameters 505
_refine_ls_number_reflns 8622
_refine_ls_number_restraints 0
_refine_ls_restrained_S_all 1.028
_refine_ls_R_factor_all 0.0415
_refine_ls_R_factor_gt 0.0371
_refine_ls_shift/su_max 0.001
_refine_ls_shift/su_mean 0.000
_refine_ls_structure_factor_coef Fsqd
_refine_ls_weighting_details 'calc w=1/[\s^2^(Fo^2^)+(0.0469P)^2^+0.7124P] where P=(Fo^2^+2Fc^2^)/3'
_refine_ls_weighting_scheme calc
_refine_ls_wR_factor_gt 0.0937
_refine_ls_wR_factor_ref 0.0973
_reflns_number_gt 7657
_reflns_number_total 8622
_reflns_threshold_expression I>2sigma(I)
_cod_data_source_file lx2264.cif
_cod_data_source_block I
_cod_database_code 2236482
_cod_database_fobs_code 2236482

loop_
_symmetry_equiv_pos_as_xyz
'x, y, z'
'-x, -y, -z'

loop_
_atom_site_type_symbol
_atom_site_label
_atom_site_fract_x
_atom_site_fract_y
_atom_site_fract_z
_atom_site_U_iso_or_equiv
_atom_site_adp_type
_atom_site_calc_flag
_atom_site_refinement_flags
_atom_site_occupancy
_atom_site_symmetry_multiplicity
N N1 0.16048(10) 0.23963(6) 0.34935(6) 0.01732(18) Uani d . 1 2
O O1 0.42156(9) 0.02455(5) 0.36551(5) 0.02018(16) Uani d . 1 2
O O2 0.23385(10) -0.10515(6) 0.38118(6) 0.02562(18) Uani d . 1 2
O O3 -0.06713(10) -0.01380(6) 0.37368(6) 0.02620(18) Uani d . 1 2
O O4 -0.29589(11) 0.15178(6) 0.28839(6) 0.0302(2) Uani d . 1 2
O O5 -0.30106(10) 0.34100(6) 0.31315(6) 0.02827(19) Uani d . 1 2
O O6 -0.09806(9) 0.37352(6) 0.42255(5) 0.02140(16) Uani d . 1 2
O O7 0.06804(10) 0.47547(5) 0.34239(6) 0.02325(17) Uani d . 1 2
O O8 0.18306(10) 0.43854(6) 0.18692(6) 0.02400(17) Uani d . 1 2
O O9 0.25086(11) 0.45435(6) -0.00716(6) 0.02920(19) Uani d . 1 2
O O10 0.55737(10) 0.32192(6) -0.01372(6) 0.02566(18) Uani d . 1 2
O O11 0.49707(10) 0.14304(6) 0.10207(6) 0.02586(18) Uani d . 1 2
O O12 0.31057(10) 0.14756(5) 0.23457(5) 0.02138(16) Uani d . 1 2
C C1 0.15225(12) 0.30759(7) 0.38556(7) 0.0179(2) Uani d . 1 2
C C2 0.26197(14) 0.30632(8) 0.45049(8) 0.0221(2) Uani d . 1 2
H H2A 0.2531 0.3556 0.4734 0.027 Uiso calc R 1 2
C C3 0.38433(14) 0.23023(8) 0.48010(8) 0.0234(2) Uani d . 1 2
H H3A 0.4587 0.2270 0.5241 0.028 Uiso calc R 1 2
C C4 0.39516(13) 0.15860(7) 0.44349(7) 0.0195(2) Uani d . 1 2
H H4A 0.4759 0.1063 0.4627 0.023 Uiso calc R 1 2
C C5 0.28230(12) 0.16721(7) 0.37739(7) 0.0167(2) Uani d . 1 2
C C6 0.28892(12) 0.09688(7) 0.32825(7) 0.0173(2) Uani d . 1 2
H H6A 0.1903 0.0703 0.3359 0.021 Uiso calc R 1 2
C C7 0.46007(13) -0.04066(7) 0.32113(7) 0.0194(2) Uani d . 1 2
C C8 0.59910(14) -0.04026(8) 0.27378(8) 0.0236(2) Uani d . 1 2
H H8A 0.6615 0.0058 0.2682 0.028 Uiso calc R 1 2
C C9 0.64556(15) -0.10925(9) 0.23426(9) 0.0296(3) Uani d . 1 2
H H9A 0.7401 -0.1100 0.2031 0.035 Uiso calc R 1 2
C C10 0.55131(16) -0.17632(9) 0.24142(9) 0.0308(3) Uani d . 1 2
H H10A 0.5829 -0.2222 0.2150 0.037 Uiso calc R 1 2
C C11 0.40934(15) -0.17611(8) 0.28783(9) 0.0267(2) Uani d . 1 2
H H11A 0.3452 -0.2208 0.2912 0.032 Uiso calc R 1 2
C C12 0.36402(13) -0.10881(8) 0.32907(8) 0.0212(2) Uani d . 1 2
C C13 0.10545(14) -0.14958(8) 0.36882(9) 0.0273(2) Uani d . 1 2
H H13A 0.1333 -0.2179 0.3959 0.033 Uiso calc R 1 2
H H13B 0.0803 -0.1330 0.3042 0.033 Uiso calc R 1 2
C C14 -0.03361(14) -0.11372(8) 0.41581(9) 0.0266(2) Uani d . 1 2
H H14A -0.1254 -0.1413 0.4097 0.032 Uiso calc R 1 2
H H14B -0.0081 -0.1308 0.4805 0.032 Uiso calc R 1 2
C C15 -0.17984(14) 0.03039(8) 0.42142(8) 0.0243(2) Uani d . 1 2
H H15A -0.1398 0.0171 0.4831 0.029 Uiso calc R 1 2
H H15B -0.2791 0.0063 0.4253 0.029 Uiso calc R 1 2
C C16 -0.20694(14) 0.13527(8) 0.36989(8) 0.0239(2) Uani d . 1 2
H H16A -0.2653 0.1687 0.4068 0.029 Uiso calc R 1 2
H H16B -0.1059 0.1574 0.3551 0.029 Uiso calc R 1 2
C C17 -0.31024(16) 0.24439(9) 0.22326(8) 0.0288(3) Uani d . 1 2
H H17A -0.3607 0.2455 0.1677 0.035 Uiso calc R 1 2
H H17B -0.2044 0.2593 0.2082 0.035 Uiso calc R 1 2
C C18 -0.40408(15) 0.32034(8) 0.25400(8) 0.0258(2) Uani d . 1 2
H H18A -0.4397 0.3767 0.2015 0.031 Uiso calc R 1 2
H H18B -0.4967 0.2985 0.2866 0.031 Uiso calc R 1 2
C C19 -0.35332(13) 0.41479(8) 0.34239(8) 0.0212(2) Uani d . 1 2
C C20 -0.50285(14) 0.47113(8) 0.32230(8) 0.0245(2) Uani d . 1 2
H H20A -0.5782 0.4579 0.2885 0.029 Uiso calc R 1 2
C C21 -0.53898(15) 0.54706(9) 0.35292(9) 0.0307(3) Uani d . 1 2
H H21A -0.6386 0.5851 0.3388 0.037 Uiso calc R 1 2
C C22 -0.42956(16) 0.56692(10) 0.40388(10) 0.0355(3) Uani d . 1 2
H H22A -0.4545 0.6187 0.4232 0.043 Uiso calc R 1 2
C C23 -0.28131(15) 0.50912(9) 0.42638(9) 0.0295(3) Uani d . 1 2
H H23A -0.2077 0.5215 0.4618 0.035 Uiso calc R 1 2
C C24 -0.24379(13) 0.43376(8) 0.39619(8) 0.0214(2) Uani d . 1 2
C C25 0.01485(13) 0.38871(7) 0.35244(7) 0.0189(2) Uani d . 1 2
H H25A -0.0319 0.3911 0.2947 0.023 Uiso calc R 1 2
C C26 0.05292(13) 0.54533(8) 0.25695(8) 0.0231(2) Uani d . 1 2
C C27 -0.01090(16) 0.63690(9) 0.25206(10) 0.0325(3) Uani d . 1 2
H H27A -0.0470 0.6487 0.3046 0.039 Uiso calc R 1 2
C C28 -0.02063(18) 0.71077(9) 0.16855(11) 0.0393(3) Uani d . 1 2
H H28A -0.0623 0.7721 0.1654 0.047 Uiso calc R 1 2
C C29 0.03125(16) 0.69367(9) 0.09012(10) 0.0350(3) Uani d . 1 2
H H29A 0.0227 0.7432 0.0342 0.042 Uiso calc R 1 2
C C30 0.09607(14) 0.60270(9) 0.09464(9) 0.0283(3) Uani d . 1 2
H H30A 0.1313 0.5913 0.0418 0.034 Uiso calc R 1 2
C C31 0.10854(13) 0.52837(8) 0.17819(8) 0.0227(2) Uani d . 1 2
C C32 0.11733(14) 0.39272(8) 0.13235(8) 0.0239(2) Uani d . 1 2
H H32A 0.0240 0.4341 0.0980 0.029 Uiso calc R 1 2
H H32B 0.0843 0.3349 0.1726 0.029 Uiso calc R 1 2
C C33 0.23586(15) 0.36951(8) 0.06713(8) 0.0254(2) Uani d . 1 2
H H33A 0.3382 0.3412 0.0986 0.030 Uiso calc R 1 2
H H33B 0.2007 0.3244 0.0440 0.030 Uiso calc R 1 2
C C34 0.32053(15) 0.43884(9) -0.08583(8) 0.0288(3) Uani d . 1 2
H H34A 0.2906 0.4956 -0.1389 0.035 Uiso calc R 1 2
H H34B 0.2776 0.3881 -0.0958 0.035 Uiso calc R 1 2
C C35 0.50017(15) 0.41369(9) -0.07829(9) 0.0282(3) Uani d . 1 2
H H35A 0.5403 0.4168 -0.1380 0.034 Uiso calc R 1 2
H H35B 0.5423 0.4605 -0.0607 0.034 Uiso calc R 1 2
C C36 0.54982(16) 0.24892(9) -0.04898(8) 0.0286(3) Uani d . 1 2
H H36A 0.6199 0.2547 -0.1001 0.034 Uiso calc R 1 2
H H36B 0.4421 0.2531 -0.0704 0.034 Uiso calc R 1 2
C C37 0.60036(15) 0.15579(9) 0.02652(9) 0.0289(3) Uani d . 1 2
H H37A 0.6010 0.1048 0.0028 0.035 Uiso calc R 1 2
H H37B 0.7079 0.1527 0.0475 0.035 Uiso calc R 1 2
C C38 0.35459(14) 0.11590(8) 0.09707(8) 0.0215(2) Uani d . 1 2
C C39 0.30404(15) 0.08776(9) 0.02814(8) 0.0272(2) Uani d . 1 2
H H39A 0.3683 0.0885 -0.0213 0.033 Uiso calc R 1 2
C C40 0.15708(16) 0.05847(9) 0.03322(9) 0.0305(3) Uani d . 1 2
H H40A 0.1244 0.0385 -0.0124 0.037 Uiso calc R 1 2
C C41 0.05942(15) 0.05870(9) 0.10527(9) 0.0294(3) Uani d . 1 2
H H41A -0.0385 0.0388 0.1081 0.035 Uiso calc R 1 2
C C42 0.10706(14) 0.08869(8) 0.17370(8) 0.0246(2) Uani d . 1 2
H H42A 0.0400 0.0906 0.2214 0.029 Uiso calc R 1 2
C C43 0.25443(13) 0.11560(7) 0.17044(7) 0.0200(2) Uani d . 1 2

loop_
_atom_site_aniso_label
_atom_site_aniso_U_11
_atom_site_aniso_U_22
_atom_site_aniso_U_33
_atom_site_aniso_U_12
_atom_site_aniso_U_13
_atom_site_aniso_U_23
N1 0.0178(4) 0.0167(4) 0.0183(4) -0.0034(3) 0.0012(3) -0.0068(3)
O1 0.0203(4) 0.0186(4) 0.0234(4) 0.0012(3) -0.0028(3) -0.0113(3)
O2 0.0233(4) 0.0263(4) 0.0326(4) -0.0074(3) 0.0036(3) -0.0156(4)
O3 0.0253(4) 0.0204(4) 0.0288(4) -0.0022(3) 0.0060(3) -0.0046(3)
O4 0.0370(5) 0.0203(4) 0.0340(5) -0.0065(3) -0.0120(4) -0.0083(4)
O5 0.0252(4) 0.0253(4) 0.0392(5) 0.0001(3) -0.0074(4) -0.0187(4)
O6 0.0182(4) 0.0241(4) 0.0211(4) 0.0004(3) 0.0008(3) -0.0086(3)
O7 0.0264(4) 0.0181(4) 0.0267(4) -0.0032(3) -0.0016(3) -0.0096(3)
O8 0.0226(4) 0.0212(4) 0.0273(4) 0.0023(3) -0.0012(3) -0.0099(3)
O9 0.0335(5) 0.0239(4) 0.0270(4) -0.0037(3) 0.0087(3) -0.0060(3)
O10 0.0277(4) 0.0261(4) 0.0241(4) -0.0056(3) 0.0015(3) -0.0094(3)
O11 0.0278(4) 0.0291(4) 0.0229(4) -0.0090(3) 0.0024(3) -0.0101(3)
O12 0.0294(4) 0.0203(4) 0.0171(4) -0.0079(3) 0.0007(3) -0.0081(3)
C1 0.0178(5) 0.0172(5) 0.0193(5) -0.0035(4) 0.0019(4) -0.0067(4)
C2 0.0261(6) 0.0200(5) 0.0230(5) -0.0026(4) -0.0017(4) -0.0115(4)
C3 0.0249(6) 0.0238(5) 0.0228(5) -0.0027(4) -0.0056(4) -0.0099(4)
C4 0.0192(5) 0.0183(5) 0.0200(5) -0.0007(4) -0.0011(4) -0.0065(4)
C5 0.0181(5) 0.0160(5) 0.0164(5) -0.0045(4) 0.0031(4) -0.0055(4)
C6 0.0178(5) 0.0158(5) 0.0178(5) -0.0017(4) -0.0004(4) -0.0057(4)
C7 0.0217(5) 0.0170(5) 0.0195(5) 0.0019(4) -0.0044(4) -0.0084(4)
C8 0.0231(5) 0.0232(5) 0.0252(6) -0.0017(4) -0.0014(4) -0.0102(4)
C9 0.0268(6) 0.0339(6) 0.0312(6) -0.0004(5) 0.0040(5) -0.0177(5)
C10 0.0341(7) 0.0299(6) 0.0347(7) 0.0017(5) -0.0007(5) -0.0221(5)
C11 0.0291(6) 0.0223(5) 0.0327(6) -0.0029(4) -0.0032(5) -0.0146(5)
C12 0.0209(5) 0.0191(5) 0.0227(5) 0.0008(4) -0.0035(4) -0.0078(4)
C13 0.0261(6) 0.0208(5) 0.0374(7) -0.0068(4) 0.0002(5) -0.0118(5)
C14 0.0257(6) 0.0204(5) 0.0321(6) -0.0073(4) 0.0025(5) -0.0057(5)
C15 0.0205(5) 0.0255(6) 0.0258(6) -0.0041(4) 0.0022(4) -0.0077(5)
C16 0.0216(5) 0.0248(6) 0.0269(6) -0.0052(4) -0.0010(4) -0.0102(5)
C17 0.0387(7) 0.0236(6) 0.0251(6) -0.0061(5) -0.0033(5) -0.0089(5)
C18 0.0281(6) 0.0224(5) 0.0273(6) -0.0063(4) -0.0061(5) -0.0076(5)
C19 0.0221(5) 0.0185(5) 0.0228(5) -0.0039(4) 0.0024(4) -0.0067(4)
C20 0.0215(5) 0.0243(5) 0.0255(6) -0.0039(4) -0.0011(4) -0.0059(4)
C21 0.0231(6) 0.0298(6) 0.0367(7) 0.0043(5) -0.0004(5) -0.0121(5)
C22 0.0314(7) 0.0339(7) 0.0469(8) 0.0049(5) -0.0010(6) -0.0257(6)
C23 0.0256(6) 0.0341(7) 0.0347(7) -0.0010(5) -0.0013(5) -0.0209(5)
C24 0.0178(5) 0.0227(5) 0.0230(5) -0.0011(4) 0.0023(4) -0.0083(4)
C25 0.0192(5) 0.0186(5) 0.0205(5) -0.0026(4) 0.0012(4) -0.0093(4)
C26 0.0191(5) 0.0185(5) 0.0310(6) -0.0027(4) 0.0009(4) -0.0077(4)
C27 0.0341(7) 0.0223(6) 0.0408(7) -0.0005(5) 0.0065(5) -0.0127(5)
C28 0.0412(8) 0.0176(6) 0.0533(9) 0.0008(5) 0.0056(6) -0.0081(6)
C29 0.0339(7) 0.0217(6) 0.0398(7) -0.0027(5) 0.0029(5) 0.0002(5)
C30 0.0238(6) 0.0252(6) 0.0316(6) -0.0036(5) 0.0034(5) -0.0050(5)
C31 0.0164(5) 0.0197(5) 0.0307(6) -0.0012(4) 0.0009(4) -0.0078(4)
C32 0.0238(5) 0.0227(5) 0.0252(6) -0.0045(4) 0.0015(4) -0.0080(4)
C33 0.0287(6) 0.0214(5) 0.0236(6) -0.0019(4) 0.0029(4) -0.0060(4)
C34 0.0285(6) 0.0325(6) 0.0221(6) -0.0050(5) 0.0032(5) -0.0054(5)
C35 0.0281(6) 0.0282(6) 0.0261(6) -0.0076(5) 0.0044(5) -0.0058(5)
C36 0.0319(6) 0.0337(6) 0.0246(6) -0.0094(5) 0.0075(5) -0.0144(5)
C37 0.0263(6) 0.0300(6) 0.0330(6) -0.0032(5) 0.0069(5) -0.0151(5)
C38 0.0254(5) 0.0173(5) 0.0212(5) -0.0020(4) -0.0018(4) -0.0064(4)
C39 0.0347(6) 0.0267(6) 0.0232(6) -0.0043(5) 0.0014(5) -0.0128(5)
C40 0.0378(7) 0.0314(6) 0.0280(6) -0.0057(5) -0.0067(5) -0.0168(5)
C41 0.0276(6) 0.0310(6) 0.0322(6) -0.0061(5) -0.0061(5) -0.0130(5)
C42 0.0241(6) 0.0258(6) 0.0241(5) -0.0022(4) -0.0012(4) -0.0098(5)
C43 0.0264(5) 0.0153(5) 0.0183(5) -0.0009(4) -0.0040(4) -0.0067(4)

loop_
_atom_type_symbol
_atom_type_description
_atom_type_scat_dispersion_real
_atom_type_scat_dispersion_imag
_atom_type_scat_source
C C 0.0033 0.0016 'International Tables Vol C Tables 4.2.6.8 and 6.1.1.4'
H H 0.0000 0.0000 'International Tables Vol C Tables 4.2.6.8 and 6.1.1.4'
O O 0.0106 0.0060 'International Tables Vol C Tables 4.2.6.8 and 6.1.1.4'
N N 0.0061 0.0033 'International Tables Vol C Tables 4.2.6.8 and 6.1.1.4'

loop_
_geom_angle_atom_site_label_1
_geom_angle_atom_site_label_2
_geom_angle_atom_site_label_3
_geom_angle
C1 N1 C5 117.46(9)
C7 O1 C6 116.18(8)
C12 O2 C13 118.30(9)
C14 O3 C15 113.10(9)
C17 O4 C16 115.62(9)
C19 O5 C18 118.56(9)
C24 O6 C25 113.49(8)
C26 O7 C25 118.20(9)
C31 O8 C32 116.75(9)
C34 O9 C33 114.12(9)
C36 O10 C35 112.52(9)
C38 O11 C37 119.56(9)
C43 O12 C6 117.59(8)
N1 C1 C2 123.34(10)
N1 C1 C25 116.51(9)
C2 C1 C25 120.15(9)
C3 C2 C1 118.40(10)
C3 C2 H2A 120.8
C1 C2 H2A 120.8
C2 C3 C4 119.27(10)
C2 C3 H3A 120.4
C4 C3 H3A 120.4
C5 C4 C3 118.16(10)
C5 C4 H4A 120.9
C3 C4 H4A 120.9
N1 C5 C4 123.32(10)
N1 C5 C6 113.98(9)
C4 C5 C6 122.67(9)
O12 C6 O1 110.70(8)
O12 C6 C5 106.24(8)
O1 C6 C5 107.54(8)
O12 C6 H6A 110.7
O1 C6 H6A 110.7
C5 C6 H6A 110.7
C8 C7 O1 118.66(10)
C8 C7 C12 120.82(10)
O1 C7 C12 120.42(10)
C7 C8 C9 119.56(11)
C7 C8 H8A 120.2
C9 C8 H8A 120.2
C10 C9 C8 119.97(11)
C10 C9 H9A 120.0
C8 C9 H9A 120.0
C9 C10 C11 120.73(11)
C9 C10 H10A 119.6
C11 C10 H10A 119.6
C12 C11 C10 119.61(11)
C12 C11 H11A 120.2
C10 C11 H11A 120.2
O2 C12 C11 125.04(11)
O2 C12 C7 115.61(10)
C11 C12 C7 119.30(11)
O2 C13 C14 106.10(9)
O2 C13 H13A 110.5
C14 C13 H13A 110.5
O2 C13 H13B 110.5
C14 C13 H13B 110.5
H13A C13 H13B 108.7
O3 C14 C13 107.63(9)
O3 C14 H14A 110.2
C13 C14 H14A 110.2
O3 C14 H14B 110.2
C13 C14 H14B 110.2
H14A C14 H14B 108.5
O3 C15 C16 108.15(9)
O3 C15 H15A 110.1
C16 C15 H15A 110.1
O3 C15 H15B 110.1
C16 C15 H15B 110.1
H15A C15 H15B 108.4
O4 C16 C15 107.35(9)
O4 C16 H16A 110.2
C15 C16 H16A 110.2
O4 C16 H16B 110.2
C15 C16 H16B 110.2
H16A C16 H16B 108.5
O4 C17 C18 114.69(10)
O4 C17 H17A 108.6
C18 C17 H17A 108.6
O4 C17 H17B 108.6
C18 C17 H17B 108.6
H17A C17 H17B 107.6
O5 C18 C17 107.36(10)
O5 C18 H18A 110.2
C17 C18 H18A 110.2
O5 C18 H18B 110.2
C17 C18 H18B 110.2
H18A C18 H18B 108.5
O5 C19 C20 125.28(10)
O5 C19 C24 115.47(10)
C20 C19 C24 119.25(10)
C21 C20 C19 119.61(11)
C21 C20 H20A 120.2
C19 C20 H20A 120.2
C22 C21 C20 120.95(11)
C22 C21 H21A 119.5
C20 C21 H21A 119.5
C21 C22 C23 119.65(12)
C21 C22 H22A 120.2
C23 C22 H22A 120.2
C24 C23 C22 119.97(12)
C24 C23 H23A 120.0
C22 C23 H23A 120.0
C23 C24 O6 119.67(10)
C23 C24 C19 120.52(10)
O6 C24 C19 119.76(10)
O6 C25 O7 107.64(8)
O6 C25 C1 106.58(8)
O7 C25 C1 109.53(9)
O6 C25 H25A 111.0
O7 C25 H25A 111.0
C1 C25 H25A 111.0
O7 C26 C27 117.48(11)
O7 C26 C31 122.60(10)
C27 C26 C31 119.77(11)
C28 C27 C26 119.86(13)
C28 C27 H27A 120.1
C26 C27 H27A 120.1
C29 C28 C27 120.39(12)
C29 C28 H28A 119.8
C27 C28 H28A 119.8
C28 C29 C30 120.03(12)
C28 C29 H29A 120.0
C30 C29 H29A 120.0
C29 C30 C31 120.06(12)
C29 C30 H30A 120.0
C31 C30 H30A 120.0
O8 C31 C30 121.87(11)
O8 C31 C26 118.16(10)
C30 C31 C26 119.87(11)
O8 C32 C33 111.66(10)
O8 C32 H32A 109.3
C33 C32 H32A 109.3
O8 C32 H32B 109.3
C33 C32 H32B 109.3
H32A C32 H32B 107.9
O9 C33 C32 109.20(9)
O9 C33 H33A 109.8
C32 C33 H33A 109.8
O9 C33 H33B 109.8
C32 C33 H33B 109.8
H33A C33 H33B 108.3
O9 C34 C35 113.57(10)
O9 C34 H34A 108.9
C35 C34 H34A 108.9
O9 C34 H34B 108.9
C35 C34 H34B 108.9
H34A C34 H34B 107.7
O10 C35 C34 113.72(10)
O10 C35 H35A 108.8
C34 C35 H35A 108.8
O10 C35 H35B 108.8
C34 C35 H35B 108.8
H35A C35 H35B 107.7
O10 C36 C37 107.99(10)
O10 C36 H36A 110.1
C37 C36 H36A 110.1
O10 C36 H36B 110.1
C37 C36 H36B 110.1
H36A C36 H36B 108.4
O11 C37 C36 111.95(10)
O11 C37 H37A 109.2
C36 C37 H37A 109.2
O11 C37 H37B 109.2
C36 C37 H37B 109.2
H37A C37 H37B 107.9
O11 C38 C39 125.83(11)
O11 C38 C43 115.04(10)
C39 C38 C43 119.12(11)
C38 C39 C40 119.85(11)
C38 C39 H39A 120.1
C40 C39 H39A 120.1
C41 C40 C39 120.63(11)
C41 C40 H40A 119.7
C39 C40 H40A 119.7
C40 C41 C42 120.11(12)
C40 C41 H41A 119.9
C42 C41 H41A 119.9
C43 C42 C41 119.65(11)
C43 C42 H42A 120.2
C41 C42 H42A 120.2
C42 C43 O12 123.61(10)
C42 C43 C38 120.61(10)
O12 C43 C38 115.72(10)

loop_
_geom_bond_atom_site_label_1
_geom_bond_atom_site_label_2
_geom_bond_distance
N1 C1 1.3336(13)
N1 C5 1.3421(13)
O1 C7 1.3900(12)
O1 C6 1.4188(12)
O2 C12 1.3612(14)
O2 C13 1.4305(14)
O3 C14 1.4189(14)
O3 C15 1.4220(14)
O4 C17 1.4144(14)
O4 C16 1.4207(14)
O5 C19 1.3608(13)
O5 C18 1.4349(14)
O6 C24 1.3947(13)
O6 C25 1.4184(13)
O7 C26 1.3805(14)
O7 C25 1.4279(13)
O8 C31 1.3746(13)
O8 C32 1.4475(14)
O9 C34 1.4219(15)
O9 C33 1.4292(14)
O10 C36 1.4136(14)
O10 C35 1.4274(15)
O11 C38 1.3599(14)
O11 C37 1.4272(14)
O12 C43 1.3807(13)
O12 C6 1.4182(13)
C1 C2 1.3899(15)
C1 C25 1.5105(14)
C2 C3 1.3798(16)
C2 H2A 0.9300
C3 C4 1.3874(15)
C3 H3A 0.9300
C4 C5 1.3866(15)
C4 H4A 0.9300
C5 C6 1.5127(14)
C6 H6A 0.9800
C7 C8 1.3779(16)
C7 C12 1.3996(16)
C8 C9 1.3935(16)
C8 H8A 0.9300
C9 C10 1.3777(19)
C9 H9A 0.9300
C10 C11 1.3922(18)
C10 H10A 0.9300
C11 C12 1.3886(15)
C11 H11A 0.9300
C13 C14 1.5009(17)
C13 H13A 0.9700
C13 H13B 0.9700
C14 H14A 0.9700
C14 H14B 0.9700
C15 C16 1.5035(16)
C15 H15A 0.9700
C15 H15B 0.9700
C16 H16A 0.9700
C16 H16B 0.9700
C17 C18 1.5060(17)
C17 H17A 0.9700
C17 H17B 0.9700
C18 H18A 0.9700
C18 H18B 0.9700
C19 C20 1.3908(16)
C19 C24 1.4002(16)
C20 C21 1.3864(17)
C20 H20A 0.9300
C21 C22 1.3765(19)
C21 H21A 0.9300
C22 C23 1.3924(18)
C22 H22A 0.9300
C23 C24 1.3752(16)
C23 H23A 0.9300
C25 H25A 0.9800
C26 C27 1.3903(16)
C26 C31 1.3934(17)
C27 C28 1.389(2)
C27 H27A 0.9300
C28 C29 1.381(2)
C28 H28A 0.9300
C29 C30 1.3853(18)
C29 H29A 0.9300
C30 C31 1.3920(17)
C30 H30A 0.9300
C32 C33 1.4998(16)
C32 H32A 0.9700
C32 H32B 0.9700
C33 H33A 0.9700
C33 H33B 0.9700
C34 C35 1.5133(17)
C34 H34A 0.9700
C34 H34B 0.9700
C35 H35A 0.9700
C35 H35B 0.9700
C36 C37 1.5025(18)
C36 H36A 0.9700
C36 H36B 0.9700
C37 H37A 0.9700
C37 H37B 0.9700
C38 C39 1.3890(16)
C38 C43 1.4059(16)
C39 C40 1.3904(19)
C39 H39A 0.9300
C40 C41 1.3787(19)
C40 H40A 0.9300
C41 C42 1.3908(16)
C41 H41A 0.9300
C42 C43 1.3801(16)
C42 H42A 0.9300

loop_
_geom_hbond_atom_site_label_D
_geom_hbond_atom_site_label_H
_geom_hbond_atom_site_label_A
_geom_hbond_site_symmetry_A
_geom_hbond_distance_DH
_geom_hbond_distance_HA
_geom_hbond_distance_DA
_geom_hbond_angle_DHA
C8 H8A O4 1_655 0.93 2.44 3.2871(14) 151.1
C17 H17A O11 1_455 0.97 2.60 3.4207(15) 142.1
C3 H3A Cg1 1_655 0.93 2.937 3.6031(15) 129.80
C18 H18B Cg2 1_655 0.97 2.801 3.7531(15) 167.37

loop_
_geom_torsion_atom_site_label_1
_geom_torsion_atom_site_label_2
_geom_torsion_atom_site_label_3
_geom_torsion_atom_site_label_4
_geom_torsion
C5 N1 C1 C2 -0.47(15)
C5 N1 C1 C25 179.56(9)
N1 C1 C2 C3 -1.01(17)
C25 C1 C2 C3 178.96(10)
C1 C2 C3 C4 0.88(17)
C2 C3 C4 C5 0.65(17)
C1 N1 C5 C4 2.15(15)
C1 N1 C5 C6 -176.03(9)
C3 C4 C5 N1 -2.26(16)
C3 C4 C5 C6 175.76(10)
C43 O12 C6 O1 90.74(11)
C43 O12 C6 C5 -152.80(9)
C7 O1 C6 O12 -56.35(11)
C7 O1 C6 C5 -172.01(8)
N1 C5 C6 O12 62.05(11)
C4 C5 C6 O12 -116.15(11)
N1 C5 C6 O1 -179.39(8)
C4 C5 C6 O1 2.42(13)
C6 O1 C7 C8 111.11(11)
C6 O1 C7 C12 -72.60(13)
O1 C7 C8 C9 175.50(10)
C12 C7 C8 C9 -0.77(17)
C7 C8 C9 C10 1.06(18)
C8 C9 C10 C11 0.0(2)
C9 C10 C11 C12 -1.42(19)
C13 O2 C12 C11 -22.83(16)
C13 O2 C12 C7 159.87(10)
C10 C11 C12 O2 -175.52(11)
C10 C11 C12 C7 1.68(17)
C8 C7 C12 O2 176.86(10)
O1 C7 C12 O2 0.65(15)
C8 C7 C12 C11 -0.60(16)
O1 C7 C12 C11 -176.81(10)
C12 O2 C13 C14 -165.98(10)
C15 O3 C14 C13 -170.45(10)
O2 C13 C14 O3 59.66(12)
C14 O3 C15 C16 -179.28(9)
C17 O4 C16 C15 -169.69(10)
O3 C15 C16 O4 71.86(11)
C16 O4 C17 C18 -65.62(14)
C19 O5 C18 C17 173.18(10)
O4 C17 C18 O5 79.00(13)
C18 O5 C19 C20 2.43(17)
C18 O5 C19 C24 -176.99(10)
O5 C19 C20 C21 -177.06(11)
C24 C19 C20 C21 2.34(17)
C19 C20 C21 C22 -0.7(2)
C20 C21 C22 C23 -1.1(2)
C21 C22 C23 C24 1.3(2)
C22 C23 C24 O6 -176.99(12)
C22 C23 C24 C19 0.35(19)
C25 O6 C24 C23 -103.82(12)
C25 O6 C24 C19 78.83(12)
O5 C19 C24 C23 177.31(11)
C20 C19 C24 C23 -2.15(17)
O5 C19 C24 O6 -5.36(15)
C20 C19 C24 O6 175.18(10)
C24 O6 C25 O7 72.70(11)
C24 O6 C25 C1 -169.87(9)
C26 O7 C25 O6 -123.97(9)
C26 O7 C25 C1 120.53(10)
N1 C1 C25 O6 103.06(10)
C2 C1 C25 O6 -76.92(12)
N1 C1 C25 O7 -140.77(9)
C2 C1 C25 O7 39.25(13)
C25 O7 C26 C27 133.16(11)
C25 O7 C26 C31 -51.29(14)
O7 C26 C27 C28 176.45(12)
C31 C26 C27 C28 0.77(19)
C26 C27 C28 C29 0.7(2)
C27 C28 C29 C30 -1.1(2)
C28 C29 C30 C31 0.2(2)
C32 O8 C31 C30 -60.17(14)
C32 O8 C31 C26 123.61(11)
C29 C30 C31 O8 -174.92(11)
C29 C30 C31 C26 1.23(18)
O7 C26 C31 O8 -0.86(16)
C27 C26 C31 O8 174.58(11)
O7 C26 C31 C30 -177.15(10)
C27 C26 C31 C30 -1.71(17)
C31 O8 C32 C33 119.02(11)
C34 O9 C33 C32 -161.94(10)
O8 C32 C33 O9 -75.05(12)
C33 O9 C34 C35 -80.07(13)
C36 O10 C35 C34 79.12(13)
O9 C34 C35 O10 70.00(14)
C35 O10 C36 C37 -175.63(10)
C38 O11 C37 C36 78.96(13)
O10 C36 C37 O11 61.68(13)
C37 O11 C38 C39 8.08(17)
C37 O11 C38 C43 -173.19(10)
O11 C38 C39 C40 177.70(11)
C43 C38 C39 C40 -0.98(17)
C38 C39 C40 C41 1.21(19)
C39 C40 C41 C42 0.21(19)
C40 C41 C42 C43 -1.85(18)
C41 C42 C43 O12 179.04(10)
C41 C42 C43 C38 2.08(17)
C6 O12 C43 C42 44.68(14)
C6 O12 C43 C38 -138.22(10)
O11 C38 C43 C42 -179.49(10)
C39 C38 C43 C42 -0.67(16)
O11 C38 C43 O12 3.32(14)
C39 C38 C43 O12 -177.86(10)
